data_4072093
loop_
_publ_author_name
'Sun, Kai'
'Wang, Li'
'Wang, Zhong-Xia'

_publ_section_title
;
 Synthesis and Characterization of Amido Pincer Complexes of Lithium and
 Nickel and Catalysis of the Nickel Complexes in the Kumada Cross-Coupling
;
_journal_issue 21
_journal_name_full Organometallics
_journal_page_first 5649
_journal_paper_doi 10.1021/om800580p
_journal_volume 27
_journal_year 2008
_chemical_formula_moiety 'C25 H20 N P'
_chemical_formula_sum 'C25 H20 N P'
_chemical_formula_weight 365.39
_chemical_name_systematic
; 
 ? 
;
_space_group_IT_number 7
_symmetry_cell_setting monoclinic
_symmetry_space_group_name_Hall 'P -2yc'
_symmetry_space_group_name_H-M 'P 1 c 1'
_atom_sites_solution_hydrogens geom
_atom_sites_solution_primary direct
_atom_sites_solution_secondary difmap
_audit_creation_method SHELXL-97
_cell_angle_alpha 90.00
_cell_angle_beta 98.395(3)
_cell_angle_gamma 90.00
_cell_formula_units_Z 8
_cell_length_a 15.108(3)
_cell_length_b 13.258(3)
_cell_length_c 20.346(4)
_cell_measurement_reflns_used 4383
_cell_measurement_temperature 294(2)
_cell_measurement_theta_max 27.9
_cell_measurement_theta_min 1.4
_cell_volume 4031.7(14)
_computing_cell_refinement CrystalClear
_computing_data_collection CrystalClear
_computing_data_reduction CrystalClear
_computing_publication_material 'CrystalStructure 3.7.0'
_computing_structure_refinement 'SHELXL-97 (Sheldrick, 1997)'
_computing_structure_solution 'SHELXS-97 (Sheldrick, 1990)'
_diffrn_ambient_temperature 294(2)
_diffrn_detector_area_resol_mean 7.31
_diffrn_measured_fraction_theta_full 0.999
_diffrn_measured_fraction_theta_max 0.999
_diffrn_measurement_device_type 'Rigaku Saturn'
_diffrn_measurement_method \w
_diffrn_radiation_monochromator graphite
_diffrn_radiation_source 'fine-focus sealed tube'
_diffrn_radiation_type MoK\a
_diffrn_radiation_wavelength 0.71070
_diffrn_reflns_av_R_equivalents 0.0401
_diffrn_reflns_av_sigmaI/netI 0.0422
_diffrn_reflns_limit_h_max 17
_diffrn_reflns_limit_h_min -17
_diffrn_reflns_limit_k_max 15
_diffrn_reflns_limit_k_min -15
_diffrn_reflns_limit_l_max 19
_diffrn_reflns_limit_l_min -24
_diffrn_reflns_number 30031
_diffrn_reflns_theta_full 25.00
_diffrn_reflns_theta_max 25.00
_diffrn_reflns_theta_min 1.54
_exptl_absorpt_coefficient_mu 0.145
_exptl_absorpt_correction_T_max 0.9744
_exptl_absorpt_correction_T_min 0.9661
_exptl_absorpt_correction_type multi-scan
_exptl_absorpt_process_details 'Jacobson, R. (1998) Private communication'
_exptl_crystal_colour colorless
_exptl_crystal_density_diffrn 1.204
_exptl_crystal_density_method 'not measured'
_exptl_crystal_description block
_exptl_crystal_F_000 1536
_exptl_crystal_size_max 0.24
_exptl_crystal_size_mid 0.20
_exptl_crystal_size_min 0.18
_refine_diff_density_max 0.211
_refine_diff_density_min -0.195
_refine_diff_density_rms 0.036
_refine_ls_abs_structure_details 'Flack H D (1983), Acta Cryst. A39, 876-881'
_refine_ls_abs_structure_Flack 0.28(9)
_refine_ls_extinction_method none
_refine_ls_goodness_of_fit_ref 1.041
_refine_ls_hydrogen_treatment constr
_refine_ls_matrix_type full
_refine_ls_number_parameters 974
_refine_ls_number_reflns 11604
_refine_ls_number_restraints 26
_refine_ls_restrained_S_all 1.043
_refine_ls_R_factor_all 0.1092
_refine_ls_R_factor_gt 0.0566
_refine_ls_shift/su_max 0.005
_refine_ls_shift/su_mean 0.003
_refine_ls_structure_factor_coef Fsqd
_refine_ls_weighting_details 'calc w=1/[\s^2^(Fo^2^)+(0.0688P)^2^+0.0000P] where P=(Fo^2^+2Fc^2^)/3'
_refine_ls_weighting_scheme calc
_refine_ls_wR_factor_gt 0.1321
_refine_ls_wR_factor_ref 0.1658
_reflns_number_gt 5411
_reflns_number_total 11604
_reflns_threshold_expression >2sigma(I)
_cod_data_source_file om800580p_si_001.cif
_cod_data_source_block shelxl
_cod_original_cell_volume 4031.6(15)
_cod_database_code 4072093

loop_
_symmetry_equiv_pos_as_xyz
'x, y, z'
'x, -y, z+1/2'

loop_
_atom_site_label
_atom_site_type_symbol
_atom_site_fract_x
_atom_site_fract_y
_atom_site_fract_z
_atom_site_U_iso_or_equiv
_atom_site_adp_type
_atom_site_occupancy
_atom_site_symmetry_multiplicity
_atom_site_calc_flag
_atom_site_refinement_flags
P1 P 0.98945(4) 0.50091(5) 0.63090(3) 0.04387(18) Uani 1 1 d .
P2 P 0.98923(4) 0.99919(5) 0.13087(3) 0.0491(2) Uani 1 1 d .
P3 P 0.39919(4) 0.75113(5) 0.47903(3) 0.0480(2) Uani 1 1 d .
P4 P 0.39897(4) 0.25129(5) 0.47867(3) 0.0473(2) Uani 1 1 d .
N1 N 1.00963(12) 0.65863(15) 0.53239(9) 0.0524(6) Uani 1 1 d .
N2 N 1.00977(12) 0.84309(14) 0.03330(9) 0.0495(6) Uani 1 1 d .
N3 N 0.37609(12) 0.91052(14) 0.57603(10) 0.0485(6) Uani 1 1 d .
N4 N 0.37578(11) 0.40951(14) 0.57561(9) 0.0434(6) Uani 1 1 d .
C1 C 1.00768(14) 0.44252(17) 0.71387(11) 0.0461(7) Uani 1 1 d .
C2 C 1.06925(15) 0.36055(17) 0.72202(13) 0.0616(9) Uani 1 1 d .
H2 H 1.0981 0.3389 0.6872 0.074 Uiso 1 1 calc R
C3 C 1.08476(17) 0.3140(2) 0.78388(13) 0.0702(9) Uani 1 1 d .
H3 H 1.1231 0.2589 0.7896 0.084 Uiso 1 1 calc R
C4 C 1.04688(19) 0.3454(2) 0.83500(15) 0.0824(10) Uani 1 1 d .
H4 H 1.0589 0.3112 0.8752 0.099 Uiso 1 1 calc R
C5 C 0.9914(2) 0.4257(2) 0.83041(13) 0.0811(11) Uani 1 1 d .
H5 H 0.9674 0.4481 0.8673 0.097 Uiso 1 1 calc R
C6 C 0.97017(16) 0.4754(2) 0.76796(13) 0.0616(8) Uani 1 1 d .
H6 H 0.9311 0.5299 0.7637 0.074 Uiso 1 1 calc R
C7 C 0.89192(13) 0.58180(16) 0.63905(11) 0.0407(7) Uani 1 1 d .
C8 C 0.89539(16) 0.67964(19) 0.66150(14) 0.0666(9) Uani 1 1 d .
H8 H 0.9508 0.7099 0.6740 0.080 Uiso 1 1 calc R
C9 C 0.8202(2) 0.7332(2) 0.66590(16) 0.0898(12) Uani 1 1 d .
H9 H 0.8235 0.7972 0.6847 0.108 Uiso 1 1 calc R
C10 C 0.73660(16) 0.6894(2) 0.64120(14) 0.0784(11) Uani 1 1 d .
H10 H 0.6846 0.7267 0.6419 0.094 Uiso 1 1 calc R
C11 C 0.73076(16) 0.5974(2) 0.61735(16) 0.0771(11) Uani 1 1 d .
H11 H 0.6748 0.5697 0.6027 0.092 Uiso 1 1 calc R
C12 C 0.80828(15) 0.5399(2) 0.61366(14) 0.0748(10) Uani 1 1 d .
H12 H 0.8043 0.4759 0.5949 0.090 Uiso 1 1 calc R
C13 C 1.08128(13) 0.59395(17) 0.63416(12) 0.0474(7) Uani 1 1 d .
C14 C 1.15507(14) 0.58852(18) 0.68723(12) 0.0523(8) Uani 1 1 d .
H14 H 1.1531 0.5455 0.7231 0.063 Uiso 1 1 calc R
C15 C 1.23003(15) 0.6494(2) 0.68377(12) 0.0585(8) Uani 1 1 d .
H15 H 1.2792 0.6461 0.7170 0.070 Uiso 1 1 calc R
C16 C 1.23051(15) 0.71194(19) 0.63272(12) 0.0578(8) Uani 1 1 d .
H16 H 1.2811 0.7515 0.6315 0.069 Uiso 1 1 calc R
C17 C 1.15941(14) 0.72166(19) 0.58088(12) 0.0546(8) Uani 1 1 d .
H17 H 1.1612 0.7672 0.5464 0.066 Uiso 1 1 calc R
C18 C 1.08517(13) 0.65914(16) 0.58359(10) 0.0368(6) Uani 1 1 d .
C19 C 0.97990(13) 0.74393(18) 0.51033(12) 0.0470(7) Uani 1 1 d .
H19 H 1.0067 0.8031 0.5280 0.056 Uiso 1 1 calc R
C20 C 0.90269(16) 0.74850(19) 0.45661(12) 0.0596(8) Uani 1 1 d .
C21 C 0.89337(17) 0.8375(2) 0.42315(16) 0.0850(11) Uani 1 1 d .
H21 H 0.9316 0.8907 0.4372 0.102 Uiso 1 1 calc R
C22 C 0.82971(18) 0.8502(3) 0.36990(18) 0.1115(14) Uani 1 1 d .
H22 H 0.8244 0.9115 0.3474 0.134 Uiso 1 1 calc R
C23 C 0.77024(17) 0.7683(3) 0.34827(14) 0.0963(12) Uani 1 1 d .
H23 H 0.7291 0.7727 0.3096 0.116 Uiso 1 1 calc R
C24 C 0.77681(17) 0.6826(3) 0.38746(14) 0.0865(11) Uani 1 1 d .
H24 H 0.7334 0.6326 0.3799 0.104 Uiso 1 1 calc R
C25 C 0.84860(18) 0.67143(19) 0.43821(15) 0.0758(10) Uani 1 1 d .
H25 H 0.8588 0.6095 0.4594 0.091 Uiso 1 1 calc R
C26 C 1.00791(14) 1.05805(16) 0.21390(12) 0.0467(7) Uani 1 1 d .
C27 C 1.06985(15) 1.13937(17) 0.22252(12) 0.0552(8) Uani 1 1 d .
H27 H 1.0997 1.1597 0.1879 0.066 Uiso 1 1 calc R
C28 C 1.08498(15) 1.18776(18) 0.28349(11) 0.0527(8) Uani 1 1 d .
H28 H 1.1199 1.2458 0.2881 0.063 Uiso 1 1 calc R
C29 C 1.05108(19) 1.1532(2) 0.33458(14) 0.0809(11) Uani 1 1 d .
H29 H 1.0685 1.1814 0.3763 0.097 Uiso 1 1 calc R
C30 C 0.99082(18) 1.0767(2) 0.32747(13) 0.0762(10) Uani 1 1 d .
H30 H 0.9620 1.0596 0.3633 0.091 Uiso 1 1 calc R
C31 C 0.97017(17) 1.0215(2) 0.26695(13) 0.0711(9) Uani 1 1 d .
H31 H 0.9337 0.9647 0.2635 0.085 Uiso 1 1 calc R
C32 C 0.89087(14) 0.92023(17) 0.13729(12) 0.0488(7) Uani 1 1 d .
C33 C 0.80733(15) 0.9592(2) 0.11308(14) 0.0706(9) Uani 1 1 d .
H33 H 0.8014 1.0239 0.0954 0.085 Uiso 1 1 calc R
C34 C 0.73072(16) 0.8975(3) 0.11596(15) 0.0896(12) Uani 1 1 d .
H34 H 0.6744 0.9212 0.0979 0.108 Uiso 1 1 calc R
C35 C 0.73804(19) 0.8094(3) 0.14314(15) 0.0899(12) Uani 1 1 d .
H35 H 0.6868 0.7728 0.1478 0.108 Uiso 1 1 calc R
C36 C 0.82185(18) 0.7685(2) 0.16557(15) 0.0791(11) Uani 1 1 d .
H36 H 0.8264 0.7039 0.1836 0.095 Uiso 1 1 calc R
C37 C 0.89624(13) 0.8224(2) 0.16121(14) 0.0649(9) Uani 1 1 d .
H37 H 0.9521 0.7934 0.1744 0.078 Uiso 1 1 calc R
C38 C 1.08398(13) 0.90940(16) 0.13626(11) 0.0410(6) Uani 1 1 d .
C39 C 1.15598(14) 0.91119(18) 0.18976(12) 0.0523(8) Uani 1 1 d .
H39 H 1.1537 0.9520 0.2266 0.063 Uiso 1 1 calc R
C40 C 1.22897(15) 0.85103(17) 0.18553(13) 0.0526(8) Uani 1 1 d .
H40 H 1.2779 0.8536 0.2190 0.063 Uiso 1 1 calc R
C41 C 1.23076(13) 0.78827(18) 0.13351(13) 0.0573(8) Uani 1 1 d .
H41 H 1.2815 0.7491 0.1323 0.069 Uiso 1 1 calc R
C42 C 1.15908(14) 0.77944(18) 0.08093(12) 0.0522(8) Uani 1 1 d .
H42 H 1.1607 0.7351 0.0457 0.063 Uiso 1 1 calc R
C43 C 1.08439(14) 0.84278(19) 0.08533(12) 0.0498(8) Uani 1 1 d .
C44 C 0.98193(15) 0.75606(19) 0.01042(13) 0.0554(8) Uani 1 1 d U
H44 H 1.0102 0.6981 0.0286 0.067 Uiso 1 1 calc R
C45 C 0.90714(14) 0.7465(2) -0.04335(13) 0.0558(8) Uani 1 1 d .
C46 C 0.85169(16) 0.8231(2) -0.05982(13) 0.0758(10) Uani 1 1 d .
H46 H 0.8628 0.8820 -0.0351 0.091 Uiso 1 1 calc R
C47 C 0.77655(19) 0.8244(2) -0.11167(16) 0.0868(12) Uani 1 1 d .
H47 H 0.7372 0.8786 -0.1184 0.104 Uiso 1 1 calc R
C48 C 0.7672(2) 0.7404(3) -0.15021(18) 0.1020(14) Uani 1 1 d .
H48 H 0.7249 0.7391 -0.1883 0.122 Uiso 1 1 calc R
C49 C 0.82191(19) 0.6544(2) -0.13273(14) 0.1097(11) Uani 1 1 d .
H49 H 0.8116 0.5949 -0.1568 0.132 Uiso 1 1 calc R
C50 C 0.88779(17) 0.6594(2) -0.08185(14) 0.0800(9) Uani 1 1 d .
H50 H 0.9228 0.6023 -0.0713 0.096 Uiso 1 1 calc R
C51 C 0.49507(16) 0.8289(2) 0.47355(12) 0.0546(8) Uani 1 1 d .
C52 C 0.57956(15) 0.7940(2) 0.49603(13) 0.0603(9) Uani 1 1 d .
H52 H 0.5863 0.7304 0.5153 0.072 Uiso 1 1 calc R
C53 C 0.65436(15) 0.8504(3) 0.49084(16) 0.0891(12) Uani 1 1 d .
H53 H 0.7109 0.8235 0.5045 0.107 Uiso 1 1 calc R
C54 C 0.6457(2) 0.9494(2) 0.46482(17) 0.0883(12) Uani 1 1 d .
H54 H 0.6961 0.9895 0.4646 0.106 Uiso 1 1 calc R
C55 C 0.56726(16) 0.9838(2) 0.44135(15) 0.0667(10) Uani 1 1 d .
H55 H 0.5613 1.0482 0.4230 0.080 Uiso 1 1 calc R
C56 C 0.49044(14) 0.9232(2) 0.44366(13) 0.0535(8) Uani 1 1 d .
H56 H 0.4349 0.9475 0.4244 0.064 Uiso 1 1 calc R
C57 C 0.37877(15) 0.69507(17) 0.39634(14) 0.0524(8) Uani 1 1 d .
C58 C 0.41706(18) 0.7219(2) 0.34022(15) 0.0723(10) Uani 1 1 d .
H58 H 0.4588 0.7740 0.3444 0.087 Uiso 1 1 calc R
C59 C 0.3970(2) 0.6764(3) 0.27983(15) 0.0894(13) Uani 1 1 d .
H59 H 0.4215 0.6997 0.2433 0.107 Uiso 1 1 calc R
C60 C 0.33889(16) 0.59412(19) 0.27404(15) 0.0614(9) Uani 1 1 d .
H60 H 0.3261 0.5595 0.2340 0.074 Uiso 1 1 calc R
C61 C 0.29947(18) 0.5640(2) 0.33046(14) 0.0690(10) Uani 1 1 d .
H61 H 0.2592 0.5106 0.3276 0.083 Uiso 1 1 calc R
C62 C 0.32225(17) 0.6159(2) 0.38968(12) 0.0621(9) Uani 1 1 d .
H62 H 0.2973 0.5951 0.4266 0.075 Uiso 1 1 calc R
C63 C 0.30477(15) 0.83798(17) 0.47210(12) 0.0443(7) Uani 1 1 d .
C64 C 0.23508(15) 0.83861(17) 0.42264(12) 0.0469(7) Uani 1 1 d .
H64 H 0.2368 0.7958 0.3867 0.056 Uiso 1 1 calc R
C65 C 0.16094(17) 0.9000(2) 0.42274(13) 0.0588(9) Uani 1 1 d .
H65 H 0.1142 0.8969 0.3875 0.071 Uiso 1 1 calc R
C66 C 0.15581(15) 0.96639(19) 0.47537(14) 0.0568(9) Uani 1 1 d .
H66 H 0.1065 1.0082 0.4762 0.068 Uiso 1 1 calc R
C67 C 0.22683(15) 0.96710(19) 0.52579(12) 0.0522(8) Uani 1 1 d .
H67 H 0.2236 1.0083 0.5624 0.063 Uiso 1 1 calc R
C68 C 0.30190(15) 0.91044(18) 0.52489(12) 0.0450(7) Uani 1 1 d .
C69 C 0.40829(16) 0.9939(2) 0.59670(13) 0.0572(8) Uani 1 1 d U
H69 H 0.3843 1.0531 0.5770 0.069 Uiso 1 1 calc R
C70 C 0.48401(16) 0.99998(19) 0.65213(13) 0.0528(8) Uani 1 1 d .
C71 C 0.54204(17) 0.9180(2) 0.66851(14) 0.0676(10) Uani 1 1 d .
H71 H 0.5387 0.8585 0.6441 0.081 Uiso 1 1 calc R
C72 C 0.6051(2) 0.9340(3) 0.72478(19) 0.1099(14) Uani 1 1 d .
H72 H 0.6416 0.8802 0.7407 0.132 Uiso 1 1 calc R
C73 C 0.6167(3) 1.0249(3) 0.7583(2) 0.1173(15) Uani 1 1 d U
H73 H 0.6635 1.0326 0.7931 0.141 Uiso 1 1 calc R
C74 C 0.5627(2) 1.0995(3) 0.74133(17) 0.0954(13) Uani 1 1 d U
H74 H 0.5684 1.1590 0.7658 0.115 Uiso 1 1 calc R
C75 C 0.49359(19) 1.0904(3) 0.68459(17) 0.0896(13) Uani 1 1 d .
H75 H 0.4566 1.1447 0.6705 0.107 Uiso 1 1 calc R
C76 C 0.49518(14) 0.3332(2) 0.47302(12) 0.0504(8) Uani 1 1 d .
C77 C 0.49194(19) 0.42849(19) 0.44320(14) 0.0671(10) Uani 1 1 d .
H77 H 0.4373 0.4548 0.4237 0.081 Uiso 1 1 calc R
C78 C 0.57014(16) 0.4843(2) 0.44257(16) 0.0783(10) Uani 1 1 d .
H78 H 0.5669 0.5497 0.4259 0.094 Uiso 1 1 calc R
C79 C 0.65148(14) 0.4431(2) 0.46646(15) 0.0816(11) Uani 1 1 d .
H79 H 0.7037 0.4797 0.4652 0.098 Uiso 1 1 calc R
C80 C 0.6556(2) 0.3427(3) 0.49359(19) 0.0998(14) Uani 1 1 d .
H80 H 0.7102 0.3126 0.5092 0.120 Uiso 1 1 calc R
C81 C 0.57929(17) 0.2941(2) 0.49578(15) 0.0718(10) Uani 1 1 d .
H81 H 0.5824 0.2295 0.5138 0.086 Uiso 1 1 calc R
C82 C 0.37646(14) 0.19122(19) 0.39661(11) 0.0431(7) Uani 1 1 d .
C83 C 0.32268(15) 0.11031(17) 0.38536(13) 0.0531(8) Uani 1 1 d .
H83 H 0.3002 0.0826 0.4215 0.064 Uiso 1 1 calc R
C84 C 0.2985(2) 0.0655(2) 0.32438(14) 0.0755(11) Uani 1 1 d .
H84 H 0.2542 0.0163 0.3183 0.091 Uiso 1 1 calc R
C85 C 0.3423(2) 0.0960(2) 0.27189(13) 0.0724(10) Uani 1 1 d .
H85 H 0.3332 0.0626 0.2313 0.087 Uiso 1 1 calc R
C86 C 0.39844(19) 0.1757(2) 0.28203(15) 0.0746(10) Uani 1 1 d .
H86 H 0.4252 0.2001 0.2469 0.089 Uiso 1 1 calc R
C87 C 0.41658(19) 0.22064(18) 0.34200(14) 0.0631(9) Uani 1 1 d .
H87 H 0.4575 0.2734 0.3472 0.076 Uiso 1 1 calc R
C88 C 0.30647(14) 0.33927(17) 0.47004(10) 0.0382(7) Uani 1 1 d .
C89 C 0.23137(15) 0.3403(2) 0.42238(13) 0.0580(9) Uani 1 1 d .
H89 H 0.2294 0.2952 0.3872 0.070 Uiso 1 1 calc R
C90 C 0.15891(14) 0.4036(2) 0.42344(15) 0.0636(10) Uani 1 1 d .
H90 H 0.1132 0.4045 0.3874 0.076 Uiso 1 1 calc R
C91 C 0.15329(16) 0.4668(2) 0.47809(12) 0.0561(8) Uani 1 1 d .
H91 H 0.1033 0.5061 0.4817 0.067 Uiso 1 1 calc R
C92 C 0.22754(15) 0.46567(18) 0.52564(13) 0.0541(8) Uani 1 1 d .
H92 H 0.2267 0.5084 0.5618 0.065 Uiso 1 1 calc R
C93 C 0.30301(15) 0.40809(18) 0.52542(12) 0.0449(7) Uani 1 1 d .
C94 C 0.40753(17) 0.4916(2) 0.59819(13) 0.0542(8) Uani 1 1 d .
H94 H 0.3810 0.5500 0.5792 0.065 Uiso 1 1 calc R
C95 C 0.48197(14) 0.5043(2) 0.65125(13) 0.0538(9) Uani 1 1 d .
C96 C 0.49549(18) 0.5928(2) 0.68709(16) 0.0862(12) Uani 1 1 d .
H96 H 0.4594 0.6487 0.6754 0.103 Uiso 1 1 calc R
C97 C 0.56413(18) 0.5974(3) 0.74129(18) 0.1190(15) Uani 1 1 d .
H97 H 0.5719 0.6561 0.7665 0.143 Uiso 1 1 calc R
C98 C 0.6163(2) 0.5225(3) 0.75665(17) 0.1066(14) Uani 1 1 d .
H98 H 0.6641 0.5298 0.7907 0.128 Uiso 1 1 calc R
C99 C 0.6037(2) 0.4304(3) 0.72401(19) 0.1030(14) Uani 1 1 d .
H99 H 0.6386 0.3751 0.7394 0.124 Uiso 1 1 calc R
C100 C 0.5399(2) 0.4212(2) 0.66931(15) 0.0722(10) Uani 1 1 d .
H100 H 0.5346 0.3621 0.6445 0.087 Uiso 1 1 calc R

loop_
_atom_site_aniso_label
_atom_site_aniso_U_11
_atom_site_aniso_U_22
_atom_site_aniso_U_33
_atom_site_aniso_U_23
_atom_site_aniso_U_13
_atom_site_aniso_U_12
P1 0.0435(3) 0.0420(4) 0.0458(4) -0.0031(3) 0.0052(3) -0.0009(3)
P2 0.0516(3) 0.0480(4) 0.0466(4) 0.0018(3) 0.0036(3) 0.0026(3)
P3 0.0450(3) 0.0435(4) 0.0549(4) 0.0002(3) 0.0053(3) 0.0038(3)
P4 0.0494(3) 0.0517(4) 0.0402(4) 0.0004(3) 0.0045(3) 0.0000(3)
N1 0.0466(10) 0.0674(13) 0.0426(11) 0.0090(10) 0.0049(9) 0.0052(10)
N2 0.0600(11) 0.0533(12) 0.0370(10) -0.0038(9) 0.0132(9) -0.0168(10)
N3 0.0426(10) 0.0449(12) 0.0583(13) -0.0024(10) 0.0081(10) 0.0028(9)
N4 0.0430(10) 0.0480(12) 0.0385(11) -0.0082(9) 0.0032(9) -0.0008(9)
C1 0.0476(11) 0.0502(14) 0.0414(13) -0.0079(11) 0.0096(11) -0.0086(11)
C2 0.0658(15) 0.0428(15) 0.0710(18) 0.0016(13) -0.0073(14) 0.0170(12)
C3 0.0724(16) 0.0624(17) 0.0747(18) 0.0368(14) 0.0069(15) 0.0196(14)
C4 0.0872(19) 0.085(2) 0.0741(18) 0.0441(16) 0.0102(16) -0.0028(17)
C5 0.141(3) 0.0521(17) 0.0530(16) 0.0157(14) 0.0237(17) 0.0090(18)
C6 0.0654(15) 0.0625(17) 0.0612(16) 0.0047(14) 0.0231(13) 0.0096(13)
C7 0.0370(10) 0.0406(13) 0.0414(12) 0.0039(10) -0.0051(10) -0.0081(10)
C8 0.0645(15) 0.0481(16) 0.087(2) 0.0066(15) 0.0115(15) -0.0127(13)
C9 0.092(2) 0.072(2) 0.106(3) -0.0154(19) 0.017(2) 0.0191(18)
C10 0.0454(13) 0.099(2) 0.087(2) 0.0249(18) -0.0035(15) -0.0029(15)
C11 0.0372(12) 0.0730(19) 0.119(3) -0.0061(19) 0.0032(15) 0.0031(13)
C12 0.0374(12) 0.093(2) 0.095(2) 0.0041(18) 0.0131(14) -0.0075(14)
C13 0.0320(10) 0.0533(14) 0.0544(14) -0.0210(12) -0.0017(11) 0.0032(10)
C14 0.0442(12) 0.0650(16) 0.0467(14) 0.0099(13) 0.0029(11) 0.0050(12)
C15 0.0404(11) 0.0831(19) 0.0491(15) 0.0008(14) -0.0031(12) -0.0129(12)
C16 0.0560(14) 0.0567(16) 0.0583(16) -0.0056(14) 0.0005(13) -0.0090(13)
C17 0.0435(12) 0.0707(17) 0.0492(15) 0.0131(13) 0.0055(12) -0.0051(12)
C18 0.0414(11) 0.0411(13) 0.0278(11) 0.0092(10) 0.0048(9) 0.0037(10)
C19 0.0283(10) 0.0510(14) 0.0618(15) 0.0070(12) 0.0069(11) 0.0004(10)
C20 0.0733(16) 0.0567(15) 0.0486(15) 0.0247(12) 0.0084(13) 0.0225(12)
C21 0.0507(14) 0.091(2) 0.107(2) 0.0325(19) -0.0094(16) 0.0063(15)
C22 0.0732(17) 0.128(3) 0.145(3) 0.055(2) 0.0586(18) 0.0282(19)
C23 0.0524(14) 0.183(3) 0.0517(16) 0.0576(18) 0.0017(13) 0.0346(18)
C24 0.0563(15) 0.123(3) 0.072(2) 0.0040(19) -0.0204(15) 0.0134(17)
C25 0.0880(18) 0.0387(15) 0.092(2) -0.0135(15) -0.0171(18) -0.0014(15)
C26 0.0507(12) 0.0320(13) 0.0538(14) -0.0060(11) -0.0045(12) 0.0046(11)
C27 0.0618(14) 0.0484(15) 0.0545(16) -0.0039(12) 0.0055(13) -0.0178(12)
C28 0.0626(14) 0.0402(14) 0.0517(15) 0.0023(12) -0.0034(13) -0.0010(12)
C29 0.101(2) 0.081(2) 0.0512(17) 0.0016(16) -0.0219(16) -0.0107(18)
C30 0.0905(18) 0.090(2) 0.0571(15) -0.0186(15) 0.0410(14) -0.0171(17)
C31 0.0689(15) 0.102(2) 0.0490(14) -0.0255(15) 0.0291(13) -0.0208(15)
C32 0.0500(12) 0.0401(14) 0.0552(15) -0.0001(12) 0.0042(12) -0.0074(11)
C33 0.0547(14) 0.0824(19) 0.0720(19) -0.0083(16) 0.0004(14) 0.0305(14)
C34 0.0398(13) 0.140(3) 0.086(2) 0.002(2) -0.0001(15) -0.0321(16)
C35 0.0662(17) 0.124(3) 0.080(2) 0.012(2) 0.0117(17) -0.0050(19)
C36 0.0703(16) 0.0544(17) 0.114(3) 0.0140(17) 0.0181(18) 0.0100(15)
C37 0.0294(10) 0.0753(19) 0.095(2) 0.0056(16) 0.0244(12) -0.0114(12)
C38 0.0344(10) 0.0446(13) 0.0477(13) -0.0053(11) 0.0179(10) 0.0041(10)
C39 0.0461(12) 0.0625(16) 0.0440(14) -0.0083(13) -0.0077(11) 0.0042(12)
C40 0.0527(13) 0.0335(13) 0.0686(17) -0.0012(12) -0.0014(13) -0.0101(11)
C41 0.0306(10) 0.0479(14) 0.092(2) 0.0030(15) 0.0039(13) 0.0103(11)
C42 0.0475(12) 0.0439(14) 0.0686(16) 0.0027(13) 0.0199(12) 0.0072(11)
C43 0.0380(11) 0.0629(16) 0.0489(14) 0.0070(12) 0.0078(11) -0.0092(11)
C44 0.0501(12) 0.0553(15) 0.0579(15) -0.0138(12) -0.0024(12) -0.0034(12)
C45 0.0428(12) 0.0691(17) 0.0586(16) 0.0122(13) 0.0173(12) 0.0074(12)
C46 0.0574(14) 0.108(2) 0.0552(17) -0.0203(16) -0.0132(14) -0.0349(15)
C47 0.088(2) 0.069(2) 0.095(2) -0.0120(18) -0.0135(19) -0.0141(17)
C48 0.0710(18) 0.128(3) 0.096(3) -0.006(2) -0.0273(18) -0.001(2)
C49 0.094(2) 0.145(2) 0.0945(18) -0.1038(16) 0.0269(17) -0.0512(18)
C50 0.0647(15) 0.0802(17) 0.0977(18) -0.0713(14) 0.0204(15) -0.0134(14)
C51 0.0600(14) 0.0562(17) 0.0502(15) -0.0102(13) 0.0170(13) 0.0043(13)
C52 0.0478(13) 0.0647(18) 0.0628(17) 0.0163(15) -0.0107(13) 0.0048(13)
C53 0.0214(11) 0.141(3) 0.098(2) -0.038(2) -0.0141(14) 0.0142(15)
C54 0.087(2) 0.0563(19) 0.122(3) 0.0008(19) 0.016(2) -0.0344(16)
C55 0.0561(15) 0.076(2) 0.0692(19) 0.0077(16) 0.0142(15) 0.0105(15)
C56 0.0272(10) 0.0685(17) 0.0620(17) 0.0097(14) -0.0031(12) -0.0172(11)
C57 0.0445(12) 0.0267(13) 0.0807(19) -0.0073(13) -0.0084(13) -0.0014(11)
C58 0.0632(16) 0.076(2) 0.081(2) 0.0111(18) 0.0223(16) -0.0115(16)
C59 0.0795(19) 0.133(3) 0.059(2) 0.007(2) 0.0214(16) -0.008(2)
C60 0.0593(15) 0.0468(16) 0.076(2) -0.0199(15) 0.0030(15) 0.0024(13)
C61 0.0824(18) 0.0514(17) 0.078(2) 0.0096(15) 0.0267(16) -0.0104(15)
C62 0.0711(16) 0.090(2) 0.0244(12) -0.0051(14) 0.0052(12) 0.0157(16)
C63 0.0500(13) 0.0365(14) 0.0446(14) -0.0113(11) 0.0004(12) -0.0064(11)
C64 0.0647(14) 0.0285(12) 0.0515(15) -0.0047(11) 0.0221(12) 0.0167(11)
C65 0.0598(15) 0.0649(18) 0.0484(16) -0.0169(14) -0.0032(14) 0.0000(14)
C66 0.0359(12) 0.0511(16) 0.082(2) 0.0020(15) 0.0030(13) 0.0081(12)
C67 0.0568(14) 0.0559(16) 0.0502(14) -0.0131(13) 0.0289(12) -0.0021(13)
C68 0.0496(12) 0.0402(14) 0.0482(14) 0.0029(12) 0.0175(12) -0.0137(11)
C69 0.0527(13) 0.0731(18) 0.0498(15) 0.0039(13) 0.0208(12) -0.0227(12)
C70 0.0489(13) 0.0568(17) 0.0562(16) -0.0175(13) 0.0191(13) -0.0088(12)
C71 0.0582(15) 0.080(2) 0.0591(18) -0.0015(16) -0.0097(15) 0.0039(15)
C72 0.088(2) 0.107(3) 0.118(3) 0.035(2) -0.040(2) 0.003(2)
C73 0.111(3) 0.128(3) 0.105(3) -0.015(2) -0.010(2) -0.036(2)
C74 0.0768(19) 0.117(3) 0.087(2) -0.039(2) -0.0074(18) -0.0186(19)
C75 0.0592(17) 0.095(3) 0.108(3) -0.016(2) -0.0070(19) -0.0046(17)
C76 0.0313(11) 0.0771(19) 0.0404(14) -0.0078(13) -0.0028(11) 0.0061(12)
C77 0.0854(18) 0.0401(15) 0.074(2) 0.0092(14) 0.0067(17) 0.0255(14)
C78 0.0685(14) 0.0741(18) 0.102(2) -0.0222(17) 0.0436(15) -0.0549(13)
C79 0.0298(11) 0.118(2) 0.103(2) -0.0349(19) 0.0309(13) -0.0466(13)
C80 0.088(2) 0.095(3) 0.116(3) 0.011(2) 0.013(2) 0.028(2)
C81 0.0616(16) 0.0600(19) 0.089(2) 0.0002(18) -0.0062(17) -0.0102(15)
C82 0.0399(11) 0.0584(16) 0.0369(12) -0.0012(11) 0.0252(10) 0.0058(11)
C83 0.0547(14) 0.0345(14) 0.0730(17) 0.0274(12) 0.0196(13) 0.0076(11)
C84 0.096(2) 0.0622(19) 0.0582(19) -0.0084(16) -0.0233(18) -0.0076(17)
C85 0.117(2) 0.0647(19) 0.0445(14) -0.0096(14) 0.0407(15) 0.0110(17)
C86 0.0787(18) 0.078(2) 0.074(2) -0.0200(17) 0.0318(16) -0.0135(17)
C87 0.0899(19) 0.0295(14) 0.0714(19) -0.0166(13) 0.0167(16) -0.0197(14)
C88 0.0409(11) 0.0496(15) 0.0252(11) 0.0007(10) 0.0082(10) -0.0101(11)
C89 0.0462(14) 0.0690(18) 0.0565(17) 0.0012(15) 0.0002(13) -0.0077(14)
C90 0.0229(11) 0.078(2) 0.087(2) 0.0072(17) -0.0020(13) 0.0030(12)
C91 0.0509(13) 0.0684(17) 0.0553(15) -0.0281(13) 0.0291(12) -0.0071(13)
C92 0.0524(13) 0.0385(14) 0.0691(18) -0.0140(13) 0.0009(14) -0.0188(12)
C93 0.0406(12) 0.0374(14) 0.0555(15) -0.0041(12) 0.0033(12) 0.0048(11)
C94 0.0664(16) 0.0449(16) 0.0508(16) 0.0009(13) 0.0068(14) 0.0030(13)
C95 0.0268(11) 0.0726(19) 0.0576(17) -0.0084(14) -0.0082(12) -0.0066(11)
C96 0.0551(16) 0.093(2) 0.109(3) -0.049(2) 0.0064(18) -0.0255(16)
C97 0.0528(16) 0.154(3) 0.134(3) -0.066(3) -0.0416(19) -0.0185(19)
C98 0.095(2) 0.143(3) 0.069(2) 0.013(2) -0.033(2) -0.040(2)
C99 0.098(2) 0.089(3) 0.111(3) 0.018(2) -0.021(2) -0.003(2)
C100 0.0862(19) 0.0644(19) 0.0680(19) -0.0090(17) 0.0183(17) -0.0063(17)

loop_
_atom_type_symbol
_atom_type_description
_atom_type_scat_dispersion_real
_atom_type_scat_dispersion_imag
_atom_type_scat_source
C C 0.0033 0.0016 'International Tables Vol C Tables 4.2.6.8 and 6.1.1.4'
H H 0.0000 0.0000 'International Tables Vol C Tables 4.2.6.8 and 6.1.1.4'
N N 0.0061 0.0033 'International Tables Vol C Tables 4.2.6.8 and 6.1.1.4'
P P 0.1023 0.0942 'International Tables Vol C Tables 4.2.6.8 and 6.1.1.4'

loop_
_geom_angle_atom_site_label_1
_geom_angle_atom_site_label_2
_geom_angle_atom_site_label_3
_geom_angle
C1 P1 C7 100.15(10)
C1 P1 C13 103.68(10)
C7 P1 C13 102.32(10)
C32 P2 C26 101.12(11)
C32 P2 C38 104.81(10)
C26 P2 C38 101.77(10)
C51 P3 C63 105.19(12)
C51 P3 C57 101.89(12)
C63 P3 C57 99.26(10)
C88 P4 C76 102.74(11)
C88 P4 C82 98.83(10)
C76 P4 C82 104.09(11)
C19 N1 C18 117.11(19)
C44 N2 C43 116.4(2)
C69 N3 C68 118.3(2)
C94 N4 C93 120.2(2)
C6 C1 C2 119.0(2)
C6 C1 P1 125.08(18)
C2 C1 P1 115.81(18)
C3 C2 C1 117.7(2)
C3 C2 H2 121.2
C1 C2 H2 121.2
C4 C3 C2 122.4(3)
C4 C3 H3 118.8
C2 C3 H3 118.8
C3 C4 C5 121.9(3)
C3 C4 H4 119.1
C5 C4 H4 119.0
C4 C5 C6 118.9(3)
C4 C5 H5 120.6
C6 C5 H5 120.6
C1 C6 C5 120.0(2)
C1 C6 H6 120.0
C5 C6 H6 120.0
C8 C7 C12 118.9(2)
C8 C7 P1 125.81(16)
C12 C7 P1 115.02(18)
C9 C8 C7 121.7(2)
C9 C8 H8 119.2
C7 C8 H8 119.1
C8 C9 C10 118.4(3)
C8 C9 H9 120.8
C10 C9 H9 120.8
C11 C10 C9 121.4(3)
C11 C10 H10 119.3
C9 C10 H10 119.3
C10 C11 C12 120.8(2)
C10 C11 H11 119.6
C12 C11 H11 119.6
C7 C12 C11 118.5(3)
C7 C12 H12 120.8
C11 C12 H12 120.8
C18 C13 C14 119.3(2)
C18 C13 P1 120.98(15)
C14 C13 P1 119.28(18)
C15 C14 C13 118.5(2)
C15 C14 H14 120.7
C13 C14 H14 120.7
C16 C15 C14 119.7(2)
C16 C15 H15 120.2
C14 C15 H15 120.2
C15 C16 C17 123.8(2)
C15 C16 H16 118.1
C17 C16 H16 118.1
C16 C17 C18 116.5(2)
C16 C17 H17 121.7
C18 C17 H17 121.7
C13 C18 C17 122.13(19)
C13 C18 N1 115.68(18)
C17 C18 N1 122.18(19)
N1 C19 C20 119.7(2)
N1 C19 H19 120.1
C20 C19 H19 120.1
C25 C20 C21 120.8(2)
C25 C20 C19 124.3(2)
C21 C20 C19 114.7(2)
C22 C21 C20 121.3(3)
C22 C21 H21 119.3
C20 C21 H21 119.3
C21 C22 C23 119.5(3)
C21 C22 H22 120.3
C23 C22 H22 120.3
C24 C23 C22 117.1(3)
C24 C23 H23 121.5
C22 C23 H23 121.5
C23 C24 C25 119.9(3)
C23 C24 H24 120.1
C25 C24 H24 120.1
C20 C25 C24 120.5(3)
C20 C25 H25 119.7
C24 C25 H25 119.7
C31 C26 C27 120.6(2)
C31 C26 P2 122.86(18)
C27 C26 P2 116.34(18)
C28 C27 C26 118.8(2)
C28 C27 H27 120.6
C26 C27 H27 120.6
C29 C28 C27 121.1(2)
C29 C28 H28 119.4
C27 C28 H28 119.4
C28 C29 C30 120.8(3)
C28 C29 H29 119.6
C30 C29 H29 119.6
C29 C30 C31 122.3(3)
C29 C30 H30 118.9
C31 C30 H30 118.9
C26 C31 C30 115.6(2)
C26 C31 H31 122.2
C30 C31 H31 122.2
C37 C32 C33 118.5(2)
C37 C32 P2 123.54(16)
C33 C32 P2 117.79(19)
C32 C33 C34 118.3(3)
C32 C33 H33 120.8
C34 C33 H33 120.8
C35 C34 C33 121.2(3)
C35 C34 H34 119.4
C33 C34 H34 119.4
C34 C35 C36 120.7(3)
C34 C35 H35 119.7
C36 C35 H35 119.7
C37 C36 C35 120.1(3)
C37 C36 H36 120.0
C35 C36 H36 120.0
C36 C37 C32 120.9(2)
C36 C37 H37 119.5
C32 C37 H37 119.5
C43 C38 C39 120.3(2)
C43 C38 P2 117.44(15)
C39 C38 P2 122.18(17)
C40 C39 C38 118.3(2)
C40 C39 H39 120.9
C38 C39 H39 120.9
C41 C40 C39 121.0(2)
C41 C40 H40 119.5
C39 C40 H40 119.5
C40 C41 C42 123.0(2)
C40 C41 H41 118.5
C42 C41 H41 118.5
C41 C42 C43 115.6(2)
C41 C42 H42 122.2
C43 C42 H42 122.2
C38 C43 C42 121.6(2)
C38 C43 N2 118.1(2)
C42 C43 N2 120.2(2)
N2 C44 C45 121.6(2)
N2 C44 H44 119.2
C45 C44 H44 119.2
C46 C45 C50 114.6(2)
C46 C45 C44 120.9(2)
C50 C45 C44 124.4(2)
C45 C46 C47 126.8(3)
C45 C46 H46 116.6
C47 C46 H46 116.6
C48 C47 C46 114.8(3)
C48 C47 H47 122.6
C46 C47 H47 122.6
C47 C48 C49 120.4(3)
C47 C48 H48 119.8
C49 C48 H48 119.8
C50 C49 C48 119.8(3)
C50 C49 H49 120.1
C48 C49 H49 120.1
C49 C50 C45 123.2(3)
C49 C50 H50 118.4
C45 C50 H50 118.4
C52 C51 C56 115.8(2)
C52 C51 P3 120.4(2)
C56 C51 P3 123.73(18)
C51 C52 C53 121.8(3)
C51 C52 H52 119.1
C53 C52 H52 119.1
C52 C53 C54 120.2(2)
C52 C53 H53 119.9
C54 C53 H53 119.9
C55 C54 C53 119.7(3)
C55 C54 H54 120.1
C53 C54 H54 120.1
C54 C55 C56 119.8(3)
C54 C55 H55 120.1
C56 C55 H55 120.1
C51 C56 C55 122.4(2)
C51 C56 H56 118.8
C55 C56 H56 118.8
C62 C57 C58 116.6(2)
C62 C57 P3 115.4(2)
C58 C57 P3 127.94(19)
C59 C58 C57 124.0(3)
C59 C58 H58 118.0
C57 C58 H58 118.0
C58 C59 C60 118.5(3)
C58 C59 H59 120.7
C60 C59 H59 120.8
C59 C60 C61 118.9(3)
C59 C60 H60 120.6
C61 C60 H60 120.6
C62 C61 C60 118.8(3)
C62 C61 H61 120.6
C60 C61 H61 120.6
C57 C62 C61 123.2(3)
C57 C62 H62 118.4
C61 C62 H62 118.4
C64 C63 C68 116.5(2)
C64 C63 P3 125.43(18)
C68 C63 P3 118.04(16)
C63 C64 C65 123.2(2)
C63 C64 H64 118.4
C65 C64 H64 118.4
C64 C65 C66 120.4(2)
C64 C65 H65 119.8
C66 C65 H65 119.8
C67 C66 C65 116.9(2)
C67 C66 H66 121.5
C65 C66 H66 121.5
C68 C67 C66 123.2(2)
C68 C67 H67 118.4
C66 C67 H67 118.4
C67 C68 N3 124.2(2)
C67 C68 C63 119.4(2)
N3 C68 C63 116.1(2)
N3 C69 C70 121.3(2)
N3 C69 H69 119.4
C70 C69 H69 119.4
C75 C70 C71 123.1(2)
C75 C70 C69 115.4(2)
C71 C70 C69 121.5(2)
C72 C71 C70 113.9(3)
C72 C71 H71 123.1
C70 C71 H71 123.1
C73 C72 C71 124.0(3)
C73 C72 H72 118.0
C71 C72 H72 118.0
C74 C73 C72 120.2(3)
C74 C73 H73 119.9
C72 C73 H73 119.9
C73 C74 C75 120.2(3)
C73 C74 H74 119.9
C75 C74 H74 119.9
C70 C75 C74 118.2(3)
C70 C75 H75 120.9
C74 C75 H75 120.9
C81 C76 C77 117.0(2)
C81 C76 P4 117.0(2)
C77 C76 P4 125.79(18)
C78 C77 C76 120.4(2)
C78 C77 H77 119.8
C76 C77 H77 119.8
C79 C78 C77 120.2(3)
C79 C78 H78 119.9
C77 C78 H78 119.9
C78 C79 C80 119.5(2)
C78 C79 H79 120.3
C80 C79 H79 120.3
C81 C80 C79 118.2(3)
C81 C80 H80 120.9
C79 C80 H80 120.9
C80 C81 C76 124.4(3)
C80 C81 H81 117.8
C76 C81 H81 117.8
C83 C82 C87 114.1(2)
C83 C82 P4 121.86(19)
C87 C82 P4 123.91(18)
C82 C83 C84 124.9(3)
C82 C83 H83 117.6
C84 C83 H83 117.6
C83 C84 C85 118.2(3)
C83 C84 H84 120.9
C85 C84 H84 120.9
C86 C85 C84 117.8(3)
C86 C85 H85 121.1
C84 C85 H85 121.1
C87 C86 C85 121.6(3)
C87 C86 H86 119.2
C85 C86 H86 119.2
C86 C87 C82 122.8(2)
C86 C87 H87 118.6
C82 C87 H87 118.6
C89 C88 C93 114.7(2)
C89 C88 P4 128.20(19)
C93 C88 P4 116.31(15)
C88 C89 C90 124.5(3)
C88 C89 H89 117.8
C90 C89 H89 117.8
C89 C90 C91 120.9(2)
C89 C90 H90 119.5
C91 C90 H90 119.5
C92 C91 C90 114.5(2)
C92 C91 H91 122.7
C90 C91 H91 122.7
C91 C92 C93 126.8(2)
C91 C92 H92 116.6
C93 C92 H92 116.6
C92 C93 N4 124.0(2)
C92 C93 C88 118.3(2)
N4 C93 C88 117.64(19)
N4 C94 C95 126.1(2)
N4 C94 H94 116.9
C95 C94 H94 116.9
C96 C95 C100 118.9(2)
C96 C95 C94 122.1(2)
C100 C95 C94 118.9(2)
C95 C96 C97 119.2(3)
C95 C96 H96 120.4
C97 C96 H96 120.4
C98 C97 C96 121.2(3)
C98 C97 H97 119.4
C96 C97 H97 119.4
C97 C98 C99 122.0(3)
C97 C98 H98 119.0
C99 C98 H98 119.0
C100 C99 C98 119.9(3)
C100 C99 H99 120.0
C98 C99 H99 120.0
C99 C100 C95 118.4(3)
C99 C100 H100 120.8
C95 C100 H100 120.8

loop_
_geom_bond_atom_site_label_1
_geom_bond_atom_site_label_2
_geom_bond_distance
P1 C1 1.841(2)
P1 C7 1.849(2)
P1 C13 1.850(2)
P2 C32 1.838(2)
P2 C26 1.845(2)
P2 C38 1.853(2)
P3 C51 1.794(3)
P3 C63 1.823(2)
P3 C57 1.824(3)
P4 C88 1.809(2)
P4 C76 1.831(3)
P4 C82 1.836(2)
N1 C19 1.274(3)
N1 C18 1.428(2)
N2 C44 1.291(3)
N2 C43 1.429(3)
N3 C69 1.256(3)
N3 C68 1.414(3)
N4 C94 1.249(3)
N4 C93 1.387(3)
C1 C6 1.380(3)
C1 C2 1.424(3)
C2 C3 1.390(4)
C2 H2 0.9300
C3 C4 1.325(4)
C3 H3 0.9300
C4 C5 1.349(4)
C4 H4 0.9300
C5 C6 1.426(4)
C5 H5 0.9300
C6 H6 0.9300
C7 C8 1.374(3)
C7 C12 1.407(3)
C8 C9 1.353(4)
C8 H8 0.9300
C9 C10 1.414(4)
C9 H9 0.9300
C10 C11 1.311(4)
C10 H10 0.9300
C11 C12 1.408(4)
C11 H11 0.9300
C12 H12 0.9300
C13 C18 1.352(3)
C13 C14 1.436(3)
C14 C15 1.401(3)
C14 H14 0.9300
C15 C16 1.330(3)
C15 H15 0.9300
C16 C17 1.397(3)
C16 H16 0.9300
C17 C18 1.402(3)
C17 H17 0.9300
C19 C20 1.479(3)
C19 H19 0.9300
C20 C25 1.328(4)
C20 C21 1.359(4)
C21 C22 1.350(4)
C21 H21 0.9300
C22 C23 1.437(4)
C22 H22 0.9300
C23 C24 1.383(4)
C23 H23 0.9300
C24 C25 1.392(4)
C24 H24 0.9300
C25 H25 0.9300
C26 C31 1.380(4)
C26 C27 1.422(3)
C27 C28 1.386(3)
C27 H27 0.9300
C28 C29 1.307(4)
C28 H28 0.9300
C29 C30 1.357(4)
C29 H29 0.9300
C30 C31 1.427(4)
C30 H30 0.9300
C31 H31 0.9300
C32 C37 1.384(3)
C32 C33 1.386(3)
C33 C34 1.426(4)
C33 H33 0.9300
C34 C35 1.290(5)
C34 H34 0.9300
C35 C36 1.391(4)
C35 H35 0.9300
C36 C37 1.345(4)
C36 H36 0.9300
C37 H37 0.9300
C38 C43 1.362(3)
C38 C39 1.422(3)
C39 C40 1.374(3)
C39 H39 0.9300
C40 C41 1.350(4)
C40 H40 0.9300
C41 C42 1.412(3)
C41 H41 0.9300
C42 C43 1.420(3)
C42 H42 0.9300
C44 C45 1.459(3)
C44 H44 0.9300
C45 C46 1.327(4)
C45 C50 1.403(4)
C46 C47 1.433(4)
C46 H46 0.9300
C47 C48 1.357(4)
C47 H47 0.9300
C48 C49 1.422(4)
C48 H48 0.9300
C49 C50 1.329(4)
C49 H49 0.9300
C50 H50 0.9300
C51 C52 1.372(3)
C51 C56 1.388(4)
C52 C53 1.372(4)
C52 H52 0.9300
C53 C54 1.413(4)
C53 H53 0.9300
C54 C55 1.294(4)
C54 H54 0.9300
C55 C56 1.418(3)
C55 H55 0.9300
C56 H56 0.9300
C57 C62 1.347(4)
C57 C58 1.399(4)
C58 C59 1.363(4)
C58 H58 0.9300
C59 C60 1.394(4)
C59 H59 0.9300
C60 C61 1.425(4)
C60 H60 0.9300
C61 C62 1.386(4)
C61 H61 0.9300
C62 H62 0.9300
C63 C64 1.346(3)
C63 C68 1.446(3)
C64 C65 1.384(3)
C64 H64 0.9300
C65 C66 1.397(4)
C65 H65 0.9300
C66 C67 1.372(3)
C66 H66 0.9300
C67 C68 1.363(3)
C67 H67 0.9300
C69 C70 1.487(3)
C69 H69 0.9300
C70 C75 1.366(4)
C70 C71 1.406(4)
C71 C72 1.395(4)
C71 H71 0.9300
C72 C73 1.384(5)
C72 H72 0.9300
C73 C74 1.297(5)
C73 H73 0.9300
C74 C75 1.444(4)
C74 H74 0.9300
C75 H75 0.9300
C76 C81 1.388(3)
C76 C77 1.399(4)
C77 C78 1.396(4)
C77 H77 0.9300
C78 C79 1.368(3)
C78 H78 0.9300
C79 C80 1.439(4)
C79 H79 0.9300
C80 C81 1.326(4)
C80 H80 0.9300
C81 H81 0.9300
C82 C83 1.345(3)
C82 C87 1.397(4)
C83 C84 1.376(4)
C83 H83 0.9300
C84 C85 1.396(4)
C84 H84 0.9300
C85 C86 1.351(4)
C85 H85 0.9300
C86 C87 1.350(4)
C86 H86 0.9300
C87 H87 0.9300
C88 C89 1.381(3)
C88 C93 1.457(3)
C89 C90 1.383(3)
C89 H89 0.9300
C90 C91 1.404(4)
C90 H90 0.9300
C91 C92 1.370(3)
C91 H91 0.9300
C92 C93 1.373(3)
C92 H92 0.9300
C94 C95 1.451(3)
C94 H94 0.9300
C95 C96 1.381(4)
C95 C100 1.422(4)
C96 C97 1.400(4)
C96 H96 0.9300
C97 C98 1.278(5)
C97 H97 0.9300
C98 C99 1.389(5)
C98 H98 0.9300
C99 C100 1.367(4)
C99 H99 0.9300
C100 H100 0.9300
